data_4126357
loop_
_publ_author_name
'Sun, Bo'
'Balaji, Pandur Venkatesan'
'Kumagai, Naoya'
'Shibasaki, Masakatsu'

_publ_section_title
;
 \a-Halo Amides as Competent Latent Enolates: Direct Catalytic Asymmetric
 Mannich-Type Reaction.
;
_journal_issue 24
_journal_name_full 'Journal of the American Chemical Society'
_journal_page_first 8295
_journal_page_last 8301
_journal_paper_doi 10.1021/jacs.7b03291
_journal_volume 139
_journal_year 2017
_chemical_absolute_configuration 'CHOOSE rm ad rmad syn or unk'
_chemical_formula_moiety 'C21 H23 Cl2 N3 O3'
_chemical_formula_sum 'C21 H23 Cl2 N3 O3'
_chemical_formula_weight 436.34
_space_group_crystal_system hexagonal
_space_group_IT_number 173
_space_group_name_Hall 'P 6c'
_space_group_name_H-M_alt 'P 63'
_symmetry_space_group_name_Hall 'P 6c'
_symmetry_space_group_name_H-M 'P 63'
_atom_sites_solution_hydrogens geom
_atom_sites_solution_primary direct
_atom_sites_solution_secondary difmap
_cell_angle_alpha 90.0000
_cell_angle_beta 90.0000
_cell_angle_gamma 120.0000
_cell_formula_units_Z 6
_cell_length_a 19.4525(6)
_cell_length_b 19.4525(6)
_cell_length_c 11.7848(2)
_cell_measurement_reflns_used 33044
_cell_measurement_temperature 93
_cell_measurement_theta_max 68.28
_cell_measurement_theta_min 3.75
_cell_volume 3861.92(18)
_computing_cell_refinement 'RAPID AUTO'
_computing_data_collection 'RAPID AUTO (Rigaku, ????)'
_computing_data_reduction 'RAPID AUTO'
_computing_molecular_graphics 'CrystalStructure 4.2.2'
_computing_publication_material 'CrystalStructure 4.2.2 (Rigaku, 2016)'
_computing_structure_refinement 'SHELXL Version 2014/7 (Sheldrick, 2008)'
_computing_structure_solution 'SHELXT Version 2014/5 (Sheldrick, 2014)'
_diffrn_ambient_temperature 93
_diffrn_detector_area_resol_mean 10.000
_diffrn_measured_fraction_theta_full 0.997
_diffrn_measured_fraction_theta_max 0.997
_diffrn_measurement_device_type 'Rigaku R-AXIS RAPID'
_diffrn_measurement_method \w
_diffrn_radiation_type 'Cu K\a'
_diffrn_radiation_wavelength 1.54187
_diffrn_reflns_av_R_equivalents 0.0949
_diffrn_reflns_Laue_measured_fraction_full 0.997
_diffrn_reflns_Laue_measured_fraction_max 0.997
_diffrn_reflns_limit_h_max 23
_diffrn_reflns_limit_h_min -23
_diffrn_reflns_limit_k_max 23
_diffrn_reflns_limit_k_min -23
_diffrn_reflns_limit_l_max 13
_diffrn_reflns_limit_l_min -13
_diffrn_reflns_number 45139
_diffrn_reflns_point_group_measured_fraction_full 0.977
_diffrn_reflns_point_group_measured_fraction_max 0.977
_diffrn_reflns_theta_full 67.687
_diffrn_reflns_theta_max 68.208
_diffrn_reflns_theta_min 4.546
_diffrn_standards_number 0
_exptl_absorpt_coefficient_mu 2.458
_exptl_absorpt_correction_T_max 0.782
_exptl_absorpt_correction_T_min 0.491
_exptl_absorpt_correction_type multi-scan
_exptl_absorpt_process_details 'ABSCOR (Rigaku, 1995)'
_exptl_crystal_colour colorless
_exptl_crystal_density_diffrn 1.126
_exptl_crystal_density_method 'not measured'
_exptl_crystal_description needle
_exptl_crystal_F_000 1368.00
_exptl_crystal_size_max 0.200
_exptl_crystal_size_mid 0.100
_exptl_crystal_size_min 0.100
_refine_diff_density_max 0.58
_refine_diff_density_min -0.29
_refine_ls_abs_structure_details
;
 Flack x determined using 1538 quotients [(I+)-(I-)]/[(I+)+(I-)]
 (Parsons, Flack and Wagner, Acta Cryst. B69 (2013) 249-259).
;
_refine_ls_abs_structure_Flack 0.019(8)
_refine_ls_extinction_method none
_refine_ls_goodness_of_fit_ref 1.021
_refine_ls_hydrogen_treatment constr
_refine_ls_number_parameters 262
_refine_ls_number_reflns 4614
_refine_ls_number_restraints 1
_refine_ls_R_factor_all 0.0533
_refine_ls_R_factor_gt 0.0478
_refine_ls_shift/su_max 0.034
_refine_ls_structure_factor_coef Fsqd
_refine_ls_weighting_details 'w = 1/[\s^2^(Fo^2^)+(0.0650P)^2^] where P=(Fo^2^+2Fc^2^)/3'
_refine_ls_weighting_scheme calc
_refine_ls_wR_factor_gt 0.1121
_refine_ls_wR_factor_ref 0.1156
_reflns_Friedel_coverage 0.861
_reflns_Friedel_fraction_full 0.954
_reflns_Friedel_fraction_max 0.954
_reflns_number_gt 4116
_reflns_number_total 4614
_reflns_threshold_expression F^2^>2.0\s(F^2^)
_cod_data_source_file ja7b03291_si_004.cif
_cod_data_source_block 160711SunBo
_cod_original_cell_volume 3861.92(17)
_cod_database_code 4126357
_platon_squeeze_void_probe_radius 1.20

loop_
_space_group_symop_id
_space_group_symop_operation_xyz
1 +X,+Y,+Z
2 -Y,+X-Y,+Z
3 -X+Y,-X,+Z
4 -X,-Y,1/2+Z
5 +Y,-X+Y,1/2+Z
6 +X-Y,+X,1/2+Z

loop_
_atom_site_label
_atom_site_type_symbol
_atom_site_fract_x
_atom_site_fract_y
_atom_site_fract_z
_atom_site_U_iso_or_equiv
_atom_site_adp_type
_atom_site_occupancy
_atom_site_site_symmetry_order
_atom_site_calc_flag
_atom_site_refinement_flags_posn
_atom_site_refinement_flags_adp
Cl1 Cl 0.41651(6) 0.57645(6) 0.70225(11) 0.0436(3) Uani 1 1 d . .
Cl2 Cl 0.67146(6) 0.63030(6) 0.65664(12) 0.0453(3) Uani 1 1 d . .
O1 O 0.45766(15) 0.38515(15) 0.6126(2) 0.0325(6) Uani 1 1 d . .
O2 O 0.52156(15) 0.36740(14) 0.4641(2) 0.0303(6) Uani 1 1 d . .
O3 O 0.65079(17) 0.62176(16) 0.3845(3) 0.0375(7) Uani 1 1 d . .
N4 N 0.54543(18) 0.48822(18) 0.5049(3) 0.0273(7) Uani 1 1 d . .
H4 H 0.5836 0.5046 0.4541 0.033 Uiso 1 1 calc R U
N5 N 0.65058(19) 0.73489(18) 0.4218(3) 0.0327(8) Uani 1 1 d . .
N6 N 0.6290(2) 0.79011(19) 0.5939(4) 0.0403(9) Uani 1 1 d . .
C7 C 0.5037(2) 0.4105(2) 0.5341(4) 0.0274(8) Uani 1 1 d . .
C8 C 0.6353(2) 0.6610(2) 0.4511(4) 0.0329(10) Uani 1 1 d . .
C9 C 0.4853(2) 0.2815(2) 0.4829(4) 0.0323(9) Uani 1 1 d . .
C10 C 0.5269(2) 0.5439(2) 0.5575(4) 0.0304(9) Uani 1 1 d . .
H10 H 0.5089 0.5251 0.6367 0.036 Uiso 1 1 calc R U
C11 C 0.5963(2) 0.6279(2) 0.5648(4) 0.0337(10) Uani 1 1 d . .
H11 H 0.5774 0.6630 0.5972 0.040 Uiso 1 1 calc R U
C12 C 0.3423(2) 0.5632(2) 0.5036(4) 0.0379(11) Uani 1 1 d . .
H12 H 0.3049 0.5702 0.5465 0.046 Uiso 1 1 calc R U
C13 C 0.4589(2) 0.5485(2) 0.4965(4) 0.0310(9) Uani 1 1 d . .
C14 C 0.6458(2) 0.7949(2) 0.4851(4) 0.0351(10) Uani 1 1 d . .
C15 C 0.5119(3) 0.2671(3) 0.5975(4) 0.0454(12) Uani 1 1 d . .
H15A H 0.4879 0.2099 0.6104 0.055 Uiso 1 1 calc R U
H15B H 0.5698 0.2918 0.5984 0.055 Uiso 1 1 calc R U
H15C H 0.4951 0.2904 0.6575 0.055 Uiso 1 1 calc R U
C16 C 0.6433(3) 0.9196(3) 0.5758(5) 0.0457(13) Uani 1 1 d . .
H16 H 0.6414 0.9626 0.6107 0.055 Uiso 1 1 calc R U
C17 C 0.6627(3) 0.8581(2) 0.4139(4) 0.0440(12) Uani 1 1 d . .
C18 C 0.4054(2) 0.5618(2) 0.5583(4) 0.0341(10) Uani 1 1 d . .
C19 C 0.3346(3) 0.5547(2) 0.3879(5) 0.0449(12) Uani 1 1 d . .
H19 H 0.2913 0.5549 0.3509 0.054 Uiso 1 1 calc R U
C20 C 0.6611(3) 0.9224(3) 0.4615(5) 0.0533(14) Uani 1 1 d . .
H20 H 0.6720 0.9673 0.4168 0.064 Uiso 1 1 calc R U
C21 C 0.4499(2) 0.5409(2) 0.3793(4) 0.0366(10) Uani 1 1 d . .
H21 H 0.4859 0.5322 0.3357 0.044 Uiso 1 1 calc R U
C22 C 0.6285(2) 0.8546(2) 0.6374(5) 0.0475(12) Uani 1 1 d . .
H22 H 0.6170 0.8541 0.7158 0.057 Uiso 1 1 calc R U
C23 C 0.6808(3) 0.7643(3) 0.3067(4) 0.0440(11) Uani 1 1 d . .
H23A H 0.6469 0.7255 0.2483 0.053 Uiso 1 1 calc R U
H23B H 0.7359 0.7750 0.2978 0.053 Uiso 1 1 calc R U
C24 C 0.5197(3) 0.2556(2) 0.3875(4) 0.0436(11) Uani 1 1 d . .
H24A H 0.4989 0.1982 0.3925 0.052 Uiso 1 1 calc R U
H24B H 0.5048 0.2682 0.3143 0.052 Uiso 1 1 calc R U
H24C H 0.5777 0.2836 0.3940 0.052 Uiso 1 1 calc R U
C25 C 0.3961(2) 0.2404(2) 0.4721(4) 0.0396(11) Uani 1 1 d . .
H25A H 0.3734 0.1834 0.4850 0.048 Uiso 1 1 calc R U
H25B H 0.3750 0.2621 0.5285 0.048 Uiso 1 1 calc R U
H25C H 0.3820 0.2493 0.3958 0.048 Uiso 1 1 calc R U
C26 C 0.3894(3) 0.5458(3) 0.3253(5) 0.0429(11) Uani 1 1 d . .
H26 H 0.3857 0.5431 0.2449 0.052 Uiso 1 1 calc R U
C27 C 0.6773(4) 0.8408(3) 0.2981(5) 0.0617(15) Uani 1 1 d . .
H27A H 0.7281 0.8847 0.2687 0.074 Uiso 1 1 calc R U
H27B H 0.6339 0.8336 0.2468 0.074 Uiso 1 1 calc R U

loop_
_atom_site_aniso_label
_atom_site_aniso_U_11
_atom_site_aniso_U_22
_atom_site_aniso_U_33
_atom_site_aniso_U_23
_atom_site_aniso_U_13
_atom_site_aniso_U_12
Cl1 0.0482(6) 0.0468(6) 0.0403(6) -0.0062(5) 0.0107(5) 0.0272(5)
Cl2 0.0440(6) 0.0500(6) 0.0473(7) -0.0011(5) -0.0141(5) 0.0276(5)
O1 0.0338(14) 0.0305(14) 0.0328(17) 0.0024(12) 0.0075(13) 0.0157(12)
O2 0.0379(15) 0.0218(13) 0.0351(17) 0.0025(12) 0.0088(13) 0.0177(12)
O3 0.0417(16) 0.0334(15) 0.0416(19) 0.0026(13) 0.0114(14) 0.0219(13)
N4 0.0310(17) 0.0266(16) 0.0299(19) 0.0029(14) 0.0091(14) 0.0184(14)
N5 0.0377(18) 0.0283(17) 0.032(2) 0.0018(15) -0.0009(16) 0.0167(15)
N6 0.047(2) 0.0298(18) 0.048(3) 0.0000(17) 0.0094(18) 0.0220(17)
C7 0.0268(19) 0.029(2) 0.030(2) 0.0025(17) -0.0012(18) 0.0162(16)
C8 0.031(2) 0.030(2) 0.040(3) 0.0047(19) 0.0031(19) 0.0172(17)
C9 0.040(2) 0.0211(18) 0.038(3) 0.0017(17) 0.0048(19) 0.0164(17)
C10 0.037(2) 0.0238(18) 0.034(2) 0.0012(17) 0.0053(18) 0.0182(17)
C11 0.035(2) 0.028(2) 0.039(3) -0.0001(19) -0.0023(19) 0.0166(18)
C12 0.028(2) 0.026(2) 0.061(4) -0.006(2) 0.004(2) 0.0151(17)
C13 0.029(2) 0.031(2) 0.033(3) -0.0040(17) -0.0011(17) 0.0142(17)
C14 0.031(2) 0.027(2) 0.049(3) -0.004(2) -0.009(2) 0.0155(17)
C15 0.050(3) 0.033(2) 0.057(3) 0.010(2) -0.008(2) 0.023(2)
C16 0.037(2) 0.031(2) 0.073(4) -0.018(2) -0.021(2) 0.0204(19)
C17 0.049(3) 0.029(2) 0.053(3) -0.004(2) -0.023(2) 0.019(2)
C18 0.032(2) 0.0225(19) 0.044(3) -0.0027(18) 0.0035(19) 0.0111(16)
C19 0.037(2) 0.034(2) 0.063(4) -0.006(2) -0.016(2) 0.017(2)
C20 0.064(3) 0.031(2) 0.068(4) -0.006(2) -0.029(3) 0.026(2)
C21 0.038(2) 0.041(2) 0.031(3) -0.0051(19) -0.0002(19) 0.020(2)
C22 0.046(3) 0.035(2) 0.062(3) -0.009(2) 0.005(2) 0.021(2)
C23 0.057(3) 0.031(2) 0.039(3) 0.004(2) -0.002(2) 0.018(2)
C24 0.055(3) 0.028(2) 0.055(3) 0.000(2) 0.012(2) 0.027(2)
C25 0.040(2) 0.029(2) 0.050(3) -0.003(2) -0.003(2) 0.0174(19)
C26 0.045(3) 0.038(2) 0.043(3) -0.008(2) -0.009(2) 0.019(2)
C27 0.097(4) 0.042(3) 0.044(3) 0.005(2) -0.007(3) 0.034(3)

loop_
_atom_type_symbol
_atom_type_description
_atom_type_scat_dispersion_real
_atom_type_scat_dispersion_imag
_atom_type_scat_source
C C 0.0181 0.0091
;
International Tables for Crystallography
(Vol. C, Tables 4.2.6.8 and 6.1.1.4)
;
H H 0.0000 0.0000
;
International Tables for Crystallography
(Vol. C, Table 6.1.1.4)
;
Cl Cl 0.3639 0.7018
;
International Tables for Crystallography
(Vol. C, Tables 4.2.6.8 and 6.1.1.4)
;
N N 0.0311 0.0180
;
International Tables for Crystallography
(Vol. C, Tables 4.2.6.8 and 6.1.1.4)
;
O O 0.0492 0.0322
;
International Tables for Crystallography
(Vol. C, Tables 4.2.6.8 and 6.1.1.4)
;

loop_
_geom_angle_atom_site_label_1
_geom_angle_atom_site_label_2
_geom_angle_atom_site_label_3
_geom_angle
C7 O2 C9 119.4(3)
C7 N4 C10 119.6(3)
C7 N4 H4 120.2
C10 N4 H4 120.2
C8 N5 C14 131.5(4)
C8 N5 C23 118.6(4)
C14 N5 C23 109.9(3)
C14 N6 C22 114.8(4)
O1 C7 O2 126.0(3)
O1 C7 N4 123.9(4)
O2 C7 N4 110.1(3)
O3 C8 N5 120.1(4)
O3 C8 C11 121.6(3)
N5 C8 C11 118.3(4)
O2 C9 C25 111.0(3)
O2 C9 C24 103.0(3)
C25 C9 C24 110.1(4)
O2 C9 C15 109.2(3)
C25 C9 C15 112.6(4)
C24 C9 C15 110.5(3)
N4 C10 C11 114.4(3)
N4 C10 C13 112.7(3)
C11 C10 C13 106.9(3)
N4 C10 H10 107.5
C11 C10 H10 107.5
C13 C10 H10 107.5
C10 C11 C8 113.2(4)
C10 C11 Cl2 109.7(3)
C8 C11 Cl2 107.1(3)
C10 C11 H11 108.9
C8 C11 H11 108.9
Cl2 C11 H11 108.9
C19 C12 C18 119.9(4)
C19 C12 H12 120.0
C18 C12 H12 120.0
C21 C13 C18 118.2(4)
C21 C13 C10 121.4(4)
C18 C13 C10 120.4(4)
N6 C14 C17 126.4(4)
N6 C14 N5 124.6(4)
C17 C14 N5 109.0(4)
C9 C15 H15A 109.5
C9 C15 H15B 109.5
H15A C15 H15B 109.5
C9 C15 H15C 109.5
H15A C15 H15C 109.5
H15B C15 H15C 109.5
C22 C16 C20 119.2(4)
C22 C16 H16 120.4
C20 C16 H16 120.4
C20 C17 C14 117.0(5)
C20 C17 C27 132.7(5)
C14 C17 C27 110.3(4)
C13 C18 C12 120.4(4)
C13 C18 Cl1 120.2(3)
C12 C18 Cl1 119.4(3)
C12 C19 C26 120.2(4)
C12 C19 H19 119.9
C26 C19 H19 119.9
C17 C20 C16 118.5(5)
C17 C20 H20 120.8
C16 C20 H20 120.8
C26 C21 C13 121.1(4)
C26 C21 H21 119.4
C13 C21 H21 119.4
C16 C22 N6 124.2(5)
C16 C22 H22 117.9
N6 C22 H22 117.9
N5 C23 C27 103.6(4)
N5 C23 H23A 111.0
C27 C23 H23A 111.0
N5 C23 H23B 111.0
C27 C23 H23B 111.0
H23A C23 H23B 109.0
C9 C24 H24A 109.5
C9 C24 H24B 109.5
H24A C24 H24B 109.5
C9 C24 H24C 109.5
H24A C24 H24C 109.5
H24B C24 H24C 109.5
C9 C25 H25A 109.5
C9 C25 H25B 109.5
H25A C25 H25B 109.5
C9 C25 H25C 109.5
H25A C25 H25C 109.5
H25B C25 H25C 109.5
C19 C26 C21 120.1(5)
C19 C26 H26 120.0
C21 C26 H26 120.0
C17 C27 C23 105.6(4)
C17 C27 H27A 110.6
C23 C27 H27A 110.6
C17 C27 H27B 110.6
C23 C27 H27B 110.6
H27A C27 H27B 108.7

loop_
_geom_bond_atom_site_label_1
_geom_bond_atom_site_label_2
_geom_bond_distance
Cl1 C18 1.716(5)
Cl2 C11 1.800(4)
O1 C7 1.208(5)
O2 C7 1.339(4)
O2 C9 1.470(4)
O3 C8 1.233(5)
N4 C7 1.355(5)
N4 C10 1.441(5)
N4 H4 0.8800
N5 C8 1.359(5)
N5 C14 1.427(5)
N5 C23 1.475(6)
N6 C14 1.315(6)
N6 C22 1.359(5)
C8 C11 1.515(6)
C9 C25 1.510(6)
C9 C24 1.518(6)
C9 C15 1.521(6)
C10 C11 1.514(5)
C10 C13 1.549(5)
C10 H10 1.0000
C11 H11 1.0000
C12 C19 1.373(7)
C12 C18 1.399(6)
C12 H12 0.9500
C13 C21 1.390(6)
C13 C18 1.395(6)
C14 C17 1.385(6)
C15 H15A 0.9800
C15 H15B 0.9800
C15 H15C 0.9800
C16 C22 1.359(7)
C16 C20 1.385(7)
C16 H16 0.9500
C17 C20 1.385(6)
C17 C27 1.467(8)
C19 C26 1.377(7)
C19 H19 0.9500
C20 H20 0.9500
C21 C26 1.381(6)
C21 H21 0.9500
C22 H22 0.9500
C23 C27 1.528(7)
C23 H23A 0.9900
C23 H23B 0.9900
C24 H24A 0.9800
C24 H24B 0.9800
C24 H24C 0.9800
C25 H25A 0.9800
C25 H25B 0.9800
C25 H25C 0.9800
C26 H26 0.9500
C27 H27A 0.9900
C27 H27B 0.9900

loop_
_geom_hbond_atom_site_label_D
_geom_hbond_atom_site_label_H
_geom_hbond_atom_site_label_A
_geom_hbond_distance_DA
_geom_hbond_distance_DH
_geom_hbond_distance_HA
_geom_hbond_angle_DHA
_geom_hbond_publ_flag
N4 H4 O3 2.768(7) 0.880 2.151 126.7 no

loop_
_geom_torsion_atom_site_label_1
_geom_torsion_atom_site_label_2
_geom_torsion_atom_site_label_3
_geom_torsion_atom_site_label_4
_geom_torsion
C9 O2 C7 O1 -2.0(6)
C9 O2 C7 N4 177.6(3)
C10 N4 C7 O1 -9.7(6)
C10 N4 C7 O2 170.7(3)
C14 N5 C8 O3 -173.2(4)
C23 N5 C8 O3 4.0(6)
C14 N5 C8 C11 9.1(6)
C23 N5 C8 C11 -173.8(4)
C7 O2 C9 C25 61.9(5)
C7 O2 C9 C24 179.7(3)
C7 O2 C9 C15 -62.9(4)
C7 N4 C10 C11 151.9(4)
C7 N4 C10 C13 -85.7(4)
N4 C10 C11 C8 54.7(5)
C13 C10 C11 C8 -70.8(4)
N4 C10 C11 Cl2 -64.8(4)
C13 C10 C11 Cl2 169.7(3)
O3 C8 C11 C10 -45.4(5)
N5 C8 C11 C10 132.4(4)
O3 C8 C11 Cl2 75.6(4)
N5 C8 C11 Cl2 -106.6(4)
N4 C10 C13 C21 -35.3(5)
C11 C10 C13 C21 91.2(5)
N4 C10 C13 C18 145.7(4)
C11 C10 C13 C18 -87.8(4)
C22 N6 C14 C17 0.2(6)
C22 N6 C14 N5 179.3(4)
C8 N5 C14 N6 4.7(7)
C23 N5 C14 N6 -172.6(4)
C8 N5 C14 C17 -176.1(4)
C23 N5 C14 C17 6.6(5)
N6 C14 C17 C20 -0.6(7)
N5 C14 C17 C20 -179.8(4)
N6 C14 C17 C27 -179.2(5)
N5 C14 C17 C27 1.6(5)
C21 C13 C18 C12 3.2(6)
C10 C13 C18 C12 -177.8(3)
C21 C13 C18 Cl1 -176.8(3)
C10 C13 C18 Cl1 2.2(5)
C19 C12 C18 C13 -2.5(6)
C19 C12 C18 Cl1 177.5(3)
C18 C12 C19 C26 -1.0(7)
C14 C17 C20 C16 0.3(7)
C27 C17 C20 C16 178.5(5)
C22 C16 C20 C17 0.4(7)
C18 C13 C21 C26 -0.4(6)
C10 C13 C21 C26 -179.4(4)
C20 C16 C22 N6 -0.8(7)
C14 N6 C22 C16 0.5(6)
C8 N5 C23 C27 170.8(4)
C14 N5 C23 C27 -11.5(5)
C12 C19 C26 C21 3.7(7)
C13 C21 C26 C19 -3.0(7)
C20 C17 C27 C23 173.0(5)
C14 C17 C27 C23 -8.8(6)
N5 C23 C27 C17 12.0(5)

loop_
_platon_squeeze_void_nr
_platon_squeeze_void_average_x
_platon_squeeze_void_average_y
_platon_squeeze_void_average_z
_platon_squeeze_void_volume
_platon_squeeze_void_count_electrons
_platon_squeeze_void_content
1 0.000 0.000 -0.025 847 209 ' '
